data_1530855
loop_
_publ_author_name
'Swinnea, J.S.'
'Steinfink, H.'
'Rendon-Diazmiron, L.E.'
'Banos-Lopez, L.'

_publ_section_title
;
 Crystal Chemistry of the Ba-Nb-S System: A Layer Structure of Approximate
 Composition Ba2 Nb S4 (S2)0.5
;
_journal_name_full 'Journal of Solid State Chemistry'
_journal_page_first 249
_journal_page_last 254
_journal_volume 56
_journal_year 1985
_chemical_formula_sum 'Ba2.08 Nb S5.07104'
_chemical_name_systematic 'Ba2 Nb S4 (S2)0.5'
_space_group_IT_number 194
_symmetry_space_group_name_Hall '-P 6c 2c'
_symmetry_space_group_name_H-M 'P 63/m m c'
_cell_angle_alpha 90
_cell_angle_beta 90
_cell_angle_gamma 120
_cell_formula_units_Z 10
_cell_length_a 6.909
_cell_length_b 6.909
_cell_length_c 49.25
_cell_volume 2035.951
_citation_journal_id_ASTM JSSCBI
_cod_data_source_file Swinnea_JSSCBI_1985_1166.cif
_cod_data_source_block Ba2.08Nb1S5.07104
_cod_original_formula_sum 'Ba2.08 Nb1 S5.07104'
_cod_database_code 1530855

loop_
_symmetry_equiv_pos_as_xyz
x,y,z
x-y,x,z+1/2
-y,x-y,z
-x,-y,z+1/2
-x+y,-x,z
y,-x+y,z+1/2
-y,-x,-z+1/2
x-y,-y,-z
x,x-y,-z+1/2
y,x,-z
-x+y,y,-z+1/2
-x,-x+y,-z
-x,-y,-z
-x+y,-x,-z-1/2
y,-x+y,-z
x,y,-z-1/2
x-y,x,-z
-y,x-y,-z-1/2
y,x,z-1/2
-x+y,y,z
-x,-x+y,z-1/2
-y,-x,z
x-y,-y,z-1/2
x,x-y,z

loop_
_atom_site_label
_atom_site_type_symbol
_atom_site_fract_x
_atom_site_fract_y
_atom_site_fract_z
_atom_site_occupancy
_atom_site_U_iso_or_equiv
S2 S-1 0.8354 0.6708 0.6924 1 0.0
Nb2 Nb+4 0 0 0.0668 1 0.0
Ba6 Ba+2 0.0563 0.1126 0.3562 0.3 0.0
S1 S-2 0.4952 0.9904 0.25 1 0.0
Nb1 Nb+4 0 0 0.5 1 0.0
Ba5 Ba+2 0.3333 0.6667 0.3615 0.8 0.0
S4 S-2 0.8359 0.6718 0.4707 1 0.0
S5 S-1 0.3333 0.6667 0.1916 0.5 0.0
Ba1 Ba+2 0 0 0.25 1 0.0
S3 S-2 0.834 0.668 0.5878 1 0.0
S6 S-1 0.4168 0.8336 0.6406 0.1892 0.0
Ba4 Ba+2 0.3333 0.6667 0.4713 1 0.0
S7 S-1 0.2448 0.4896 0.6404 0.37 0.0
Ba2 Ba+2 0.3333 0.6667 0.7001 1 0.0
Ba3 Ba+2 0.3333 0.6667 0.5809 1 0.0
Nb3 Nb+4 0.3333 0.6667 0.2862 1 0.0
